data_1542658
loop_
_publ_author_name
'Yamamura, Masaki'
'Hasegawa, Toru'
'Nabeshima, Tatsuya'

_publ_section_title
;
 Synthesis of Phosphorus-Centered and Chalcogen-Bridged Concave Molecules:
 Modulation of Bowl Geometries and Packing Structures by Changing Bridging
 Atoms.
;
_journal_issue 4
_journal_name_full 'Organic letters'
_journal_page_first 816
_journal_page_last 819
_journal_paper_doi 10.1021/acs.orglett.6b00105
_journal_volume 18
_journal_year 2016
_chemical_formula_sum 'C18 H9 P S3'
_chemical_formula_weight 352.40
_chemical_name_systematic
;
 ?
;
_space_group_crystal_system triclinic
_space_group_IT_number 2
_space_group_name_Hall '-P 1'
_space_group_name_H-M_alt 'P -1'
_symmetry_space_group_name_Hall '-P 1'
_symmetry_space_group_name_H-M 'P -1'
_atom_sites_solution_hydrogens geom
_audit_creation_method SHELXL-2014
_cell_angle_alpha 86.043(4)
_cell_angle_beta 89.121(4)
_cell_angle_gamma 81.767(4)
_cell_formula_units_Z 2
_cell_length_a 3.9829(3)
_cell_length_b 10.6559(7)
_cell_length_c 17.2702(11)
_cell_measurement_reflns_used 1524
_cell_measurement_temperature 120(2)
_cell_measurement_theta_max 28.14
_cell_measurement_theta_min 2.64
_cell_volume 723.68(9)
_computing_cell_refinement 'Bruker SAINT'
_computing_data_collection 'Bruker APEX2'
_computing_data_reduction 'Bruker SAINT'
_computing_molecular_graphics 'Bruker SHELXTL'
_computing_publication_material 'Bruker SHELXTL'
_computing_structure_refinement 'SHELXL-97 (Sheldrick, 2008)'
_computing_structure_solution 'SHELXS-97 (Sheldrick, 2008)'
_diffrn_ambient_temperature 120(2)
_diffrn_measured_fraction_theta_full 1.000
_diffrn_measured_fraction_theta_max 0.909
_diffrn_measurement_device_type 'Bruker APEX-II CCD'
_diffrn_measurement_method '\f and \w scans'
_diffrn_radiation_monochromator graphite
_diffrn_radiation_source 'fine-focus sealed tube'
_diffrn_radiation_type MoK\a
_diffrn_radiation_wavelength 0.71073
_diffrn_reflns_av_R_equivalents 0.0213
_diffrn_reflns_av_unetI/netI 0.0234
_diffrn_reflns_laue_measured_fraction_full 1.000
_diffrn_reflns_laue_measured_fraction_max 0.909
_diffrn_reflns_limit_h_max 5
_diffrn_reflns_limit_h_min -5
_diffrn_reflns_limit_k_max 14
_diffrn_reflns_limit_k_min -13
_diffrn_reflns_limit_l_max 22
_diffrn_reflns_limit_l_min -22
_diffrn_reflns_number 10843
_diffrn_reflns_point_group_measured_fraction_full 1.000
_diffrn_reflns_point_group_measured_fraction_max 0.909
_diffrn_reflns_theta_full 25.242
_diffrn_reflns_theta_max 29.063
_diffrn_reflns_theta_min 1.182
_exptl_absorpt_coefficient_mu 0.613
_exptl_absorpt_correction_T_max 0.896
_exptl_absorpt_correction_T_min 0.812
_exptl_absorpt_correction_type empirical
_exptl_crystal_colour colorless
_exptl_crystal_density_diffrn 1.617
_exptl_crystal_description block
_exptl_crystal_F_000 360
_exptl_crystal_size_max 0.200
_exptl_crystal_size_mid 0.100
_exptl_crystal_size_min 0.100
_refine_diff_density_max 0.389
_refine_diff_density_min -0.258
_refine_diff_density_rms 0.059
_refine_ls_extinction_method none
_refine_ls_goodness_of_fit_ref 1.033
_refine_ls_hydrogen_treatment constr
_refine_ls_matrix_type full
_refine_ls_number_parameters 199
_refine_ls_number_reflns 3537
_refine_ls_number_restraints 0
_refine_ls_restrained_S_all 1.033
_refine_ls_R_factor_all 0.0329
_refine_ls_R_factor_gt 0.0275
_refine_ls_shift/su_max 0.001
_refine_ls_shift/su_mean 0.000
_refine_ls_structure_factor_coef Fsqd
_refine_ls_weighting_details 'w=1/[\s^2^(Fo^2^)+(0.0100P)^2^+0.8000P] where P=(Fo^2^+2Fc^2^)/3'
_refine_ls_weighting_scheme calc
_refine_ls_wR_factor_gt 0.0570
_refine_ls_wR_factor_ref 0.0593
_reflns_Friedel_coverage 0.000
_reflns_number_gt 3142
_reflns_number_total 3537
_reflns_threshold_expression 'I > 2\s(I)'
_cod_data_source_file ol6b00105_si_008.cif
_cod_data_source_block PS3sec_0m_a
_cod_database_code 1542658
_shelx_space_group_comment
;
The symmetry employed for this shelxl refinement is uniquely defined
by the following loop, which should always be used as a source of
symmetry information in preference to the above space-group names.
They are only intended as comments.
;
_shelx_estimated_absorpt_t_min 0.887
_shelx_estimated_absorpt_t_max 0.941
_shelxl_version_number 2014-3

loop_
_space_group_symop_operation_xyz
'x, y, z'
'-x, -y, -z'

loop_
_atom_site_label
_atom_site_type_symbol
_atom_site_fract_x
_atom_site_fract_y
_atom_site_fract_z
_atom_site_U_iso_or_equiv
_atom_site_adp_type
_atom_site_occupancy
_atom_site_site_symmetry_order
_atom_site_calc_flag
_atom_site_refinement_flags_posn
_atom_site_refinement_flags_adp
P1 P 0.35860(10) 0.70224(4) 0.74682(2) 0.01112(8) Uani 1 1 d . .
S1 S 0.60596(10) 0.48446(4) 0.62706(2) 0.01651(9) Uani 1 1 d . .
S2 S 0.54621(10) 0.62708(4) 0.92864(2) 0.01529(9) Uani 1 1 d . .
S3 S 0.43887(10) 0.99413(4) 0.68431(2) 0.01735(9) Uani 1 1 d . .
C1 C 0.6257(4) 0.55354(14) 0.77821(9) 0.0116(3) Uani 1 1 d . .
C2 C 0.5638(4) 0.73920(15) 0.65418(8) 0.0121(3) Uani 1 1 d . .
C3 C 0.6076(4) 0.77765(14) 0.88561(9) 0.0134(3) Uani 1 1 d . .
C4 C 0.5293(4) 0.81223(14) 0.80772(9) 0.0123(3) Uani 1 1 d . .
C5 C 0.6010(4) 0.86436(15) 0.62957(9) 0.0142(3) Uani 1 1 d . .
C6 C 0.7097(4) 0.52466(14) 0.85630(9) 0.0126(3) Uani 1 1 d . .
C7 C 0.9306(4) 0.34718(15) 0.74950(10) 0.0170(3) Uani 1 1 d . .
H1 H 1.0063 0.2866 0.7129 0.020 Uiso 1 1 calc R U
C8 C 0.8056(4) 0.67296(16) 0.53075(9) 0.0178(3) Uani 1 1 d . .
H2 H 0.8728 0.6074 0.4968 0.021 Uiso 1 1 calc R U
C9 C 0.6703(4) 1.02242(15) 0.82738(10) 0.0180(3) Uani 1 1 d . .
H3 H 0.6949 1.1058 0.8071 0.022 Uiso 1 1 calc R U
C10 C 0.7350(4) 0.46227(14) 0.72518(9) 0.0135(3) Uani 1 1 d . .
C11 C 0.6678(4) 0.64393(15) 0.60357(9) 0.0140(3) Uani 1 1 d . .
C12 C 0.7149(4) 0.86372(16) 0.93385(9) 0.0177(3) Uani 1 1 d . .
H4 H 0.7685 0.8385 0.9866 0.021 Uiso 1 1 calc R U
C13 C 0.7464(4) 0.89286(16) 0.55772(9) 0.0178(3) Uani 1 1 d . .
H5 H 0.7783 0.9778 0.5427 0.021 Uiso 1 1 calc R U
C14 C 0.5609(4) 0.93627(14) 0.77950(9) 0.0137(3) Uani 1 1 d . .
C15 C 1.0140(4) 0.32172(15) 0.82730(10) 0.0187(3) Uani 1 1 d . .
H6 H 1.1464 0.2434 0.8439 0.022 Uiso 1 1 calc R U
C16 C 0.9051(4) 0.41000(15) 0.88096(9) 0.0160(3) Uani 1 1 d . .
H7 H 0.9631 0.3925 0.9342 0.019 Uiso 1 1 calc R U
C17 C 0.7430(4) 0.98628(16) 0.90455(10) 0.0200(3) Uani 1 1 d . .
H8 H 0.8122 1.0455 0.9375 0.024 Uiso 1 1 calc R U
C18 C 0.8442(4) 0.79718(17) 0.50817(9) 0.0202(3) Uani 1 1 d . .
H9 H 0.9378 0.8169 0.4587 0.024 Uiso 1 1 calc R U

loop_
_atom_site_aniso_label
_atom_site_aniso_U_11
_atom_site_aniso_U_22
_atom_site_aniso_U_33
_atom_site_aniso_U_23
_atom_site_aniso_U_13
_atom_site_aniso_U_12
P1 0.00905(17) 0.01283(18) 0.01159(18) -0.00090(14) -0.00009(14) -0.00187(14)
S1 0.0201(2) 0.01690(19) 0.01395(18) -0.00457(14) -0.00053(15) -0.00565(15)
S2 0.01829(19) 0.01667(19) 0.01096(17) -0.00025(14) 0.00233(14) -0.00323(14)
S3 0.0194(2) 0.01289(18) 0.01837(19) 0.00168(14) -0.00135(15) 0.00131(14)
C1 0.0088(6) 0.0116(7) 0.0146(7) 0.0006(5) 0.0002(5) -0.0034(5)
C2 0.0089(7) 0.0165(7) 0.0108(7) 0.0007(5) -0.0022(5) -0.0015(5)
C3 0.0111(7) 0.0141(7) 0.0148(7) -0.0020(6) 0.0023(6) -0.0007(5)
C4 0.0083(7) 0.0135(7) 0.0149(7) -0.0030(6) 0.0015(5) 0.0000(5)
C5 0.0113(7) 0.0166(7) 0.0140(7) 0.0000(6) -0.0026(6) -0.0004(6)
C6 0.0113(7) 0.0125(7) 0.0149(7) -0.0016(6) 0.0021(6) -0.0042(5)
C7 0.0172(8) 0.0124(7) 0.0219(8) -0.0031(6) 0.0029(6) -0.0035(6)
C8 0.0177(8) 0.0238(8) 0.0116(7) -0.0024(6) -0.0013(6) -0.0011(6)
C9 0.0159(8) 0.0138(7) 0.0245(8) -0.0040(6) 0.0027(6) -0.0021(6)
C10 0.0130(7) 0.0141(7) 0.0144(7) -0.0017(6) 0.0015(6) -0.0057(6)
C11 0.0118(7) 0.0175(7) 0.0130(7) -0.0005(6) -0.0031(6) -0.0027(6)
C12 0.0170(8) 0.0214(8) 0.0148(7) -0.0053(6) -0.0005(6) -0.0012(6)
C13 0.0161(8) 0.0195(8) 0.0169(8) 0.0061(6) -0.0026(6) -0.0033(6)
C14 0.0106(7) 0.0142(7) 0.0157(7) -0.0016(6) 0.0011(6) 0.0000(5)
C15 0.0161(8) 0.0132(7) 0.0258(8) 0.0031(6) -0.0010(6) -0.0013(6)
C16 0.0153(7) 0.0164(8) 0.0163(7) 0.0032(6) -0.0009(6) -0.0044(6)
C17 0.0197(8) 0.0194(8) 0.0222(8) -0.0109(7) 0.0006(7) -0.0032(6)
C18 0.0192(8) 0.0282(9) 0.0123(7) 0.0045(6) 0.0001(6) -0.0036(7)

loop_
_atom_type_symbol
_atom_type_description
_atom_type_scat_dispersion_real
_atom_type_scat_dispersion_imag
_atom_type_scat_source
C C 0.0033 0.0016 'International Tables Vol C Tables 4.2.6.8 and 6.1.1.4'
H H 0.0000 0.0000 'International Tables Vol C Tables 4.2.6.8 and 6.1.1.4'
P P 0.1023 0.0942 'International Tables Vol C Tables 4.2.6.8 and 6.1.1.4'
S S 0.1246 0.1234 'International Tables Vol C Tables 4.2.6.8 and 6.1.1.4'

loop_
_geom_angle_atom_site_label_1
_geom_angle_atom_site_label_2
_geom_angle_atom_site_label_3
_geom_angle
C2 P1 C1 99.91(7)
C2 P1 C4 100.20(7)
C1 P1 C4 100.08(7)
C10 S1 C11 101.75(7)
C3 S2 C6 101.91(7)
C14 S3 C5 101.98(7)
C6 C1 C10 118.11(14)
C6 C1 P1 121.00(11)
C10 C1 P1 120.78(12)
C11 C2 C5 118.00(14)
C11 C2 P1 120.75(12)
C5 C2 P1 121.11(11)
C12 C3 C4 121.23(14)
C12 C3 S2 117.27(12)
C4 C3 S2 121.36(12)
C3 C4 C14 117.91(14)
C3 C4 P1 120.80(12)
C14 C4 P1 121.12(12)
C13 C5 C2 121.03(14)
C13 C5 S3 116.96(12)
C2 C5 S3 121.84(12)
C16 C6 C1 121.34(14)
C16 C6 S2 117.36(12)
C1 C6 S2 121.15(11)
C15 C7 C10 119.79(15)
C18 C8 C11 119.98(15)
C17 C9 C14 119.92(15)
C7 C10 C1 120.82(14)
C7 C10 S1 117.96(12)
C1 C10 S1 121.08(12)
C8 C11 C2 120.94(15)
C8 C11 S1 117.73(12)
C2 C11 S1 121.22(12)
C17 C12 C3 119.74(15)
C18 C13 C5 119.96(15)
C9 C14 C4 121.07(15)
C9 C14 S3 116.96(12)
C4 C14 S3 121.85(12)
C16 C15 C7 120.37(15)
C15 C16 C6 119.54(15)
C9 C17 C12 120.12(15)
C8 C18 C13 120.04(15)

loop_
_geom_bond_atom_site_label_1
_geom_bond_atom_site_label_2
_geom_bond_distance
P1 C2 1.8298(15)
P1 C1 1.8310(15)
P1 C4 1.8336(16)
S1 C10 1.7686(16)
S1 C11 1.7703(16)
S2 C3 1.7687(16)
S2 C6 1.7708(15)
S3 C14 1.7658(16)
S3 C5 1.7689(16)
C1 C6 1.397(2)
C1 C10 1.401(2)
C2 C11 1.399(2)
C2 C5 1.399(2)
C3 C12 1.395(2)
C3 C4 1.398(2)
C4 C14 1.399(2)
C5 C13 1.394(2)
C6 C16 1.395(2)
C7 C15 1.388(2)
C7 C10 1.398(2)
C8 C18 1.383(2)
C8 C11 1.397(2)
C9 C17 1.385(2)
C9 C14 1.395(2)
C12 C17 1.387(2)
C13 C18 1.386(2)
C15 C16 1.387(2)
